data_7008633
loop_
_publ_author_name
'Tanski, Joseph M.'
'Kelly, Bryte V.'
'Parkin, Gerard'

_publ_section_title
;
 Multidentate aryloxide and oxo-aryloxide complexes of antimony:
 synthesis and structural characterization of
 [eta4-N(o-C6H4O)3]Sb(OSMe2), {{[eta3-N(o-C6H4OH)-
 (o-C6H4O)2]Sb}2(mu2-O)}2 and {[eta3-PhN(o-C6H4O)2]Sb}4(mu3-O)2.
;
_journal_issue 14
_journal_name_full 'Dalton transactions (Cambridge, England : 2003)'
_journal_page_first 2442
_journal_page_last 2447
_journal_paper_doi 10.1039/b505308k
_journal_year 2005
_chemical_formula_sum 'C40 H34 N2 O6 Sb2'
_chemical_formula_weight 882.19
_chemical_name_systematic
;
?
;
_space_group_IT_number 2
_symmetry_cell_setting triclinic
_symmetry_space_group_name_Hall '-P 1'
_symmetry_space_group_name_H-M 'P -1'
_atom_sites_solution_hydrogens geom
_atom_sites_solution_primary direct
_atom_sites_solution_secondary difmap
_audit_creation_method SHELXL-97
_cell_angle_alpha 85.217(3)
_cell_angle_beta 76.467(3)
_cell_angle_gamma 88.987(3)
_cell_formula_units_Z 2
_cell_length_a 9.7631(13)
_cell_length_b 10.8520(17)
_cell_length_c 17.345(3)
_cell_measurement_temperature 243(2)
_cell_volume 1780.4(5)
_computing_cell_refinement 'Bruker SMART'
_computing_data_collection 'Bruker SMART'
_computing_data_reduction 'Bruker SHELXTL'
_computing_molecular_graphics 'Bruker SHELXTL'
_computing_publication_material 'Bruker SHELXTL'
_computing_structure_refinement 'SHELXL-97 (Sheldrick, 1997)'
_computing_structure_solution 'SHELXS-97 (Sheldrick, 1990)'
_diffrn_ambient_temperature 243(2)
_diffrn_measured_fraction_theta_full 0.886
_diffrn_measured_fraction_theta_max 0.886
_diffrn_measurement_device_type 'CCD area detector'
_diffrn_measurement_method 'phi and omega scans'
_diffrn_radiation_monochromator graphite
_diffrn_radiation_source 'fine-focus sealed tube'
_diffrn_radiation_type MoK\a
_diffrn_radiation_wavelength 0.71073
_diffrn_reflns_av_R_equivalents 0.0416
_diffrn_reflns_av_sigmaI/netI 0.1169
_diffrn_reflns_limit_h_max 5
_diffrn_reflns_limit_h_min -13
_diffrn_reflns_limit_k_max 13
_diffrn_reflns_limit_k_min -14
_diffrn_reflns_limit_l_max 22
_diffrn_reflns_limit_l_min -23
_diffrn_reflns_number 12313
_diffrn_reflns_theta_full 28.33
_diffrn_reflns_theta_max 28.33
_diffrn_reflns_theta_min 1.21
_exptl_absorpt_coefficient_mu 1.568
_exptl_absorpt_correction_T_max 0.9257
_exptl_absorpt_correction_T_min 0.7988
_exptl_absorpt_correction_type empirical
_exptl_absorpt_process_details sadabs
_exptl_crystal_density_diffrn 1.646
_exptl_crystal_density_method 'not measured'
_exptl_crystal_F_000 876
_exptl_crystal_size_max 0.15
_exptl_crystal_size_mid 0.15
_exptl_crystal_size_min 0.05
_refine_diff_density_max 0.973
_refine_diff_density_min -0.783
_refine_diff_density_rms 0.220
_refine_ls_extinction_coef 0.0058(7)
_refine_ls_extinction_expression Fc^*^=kFc[1+0.001xFc^2^\l^3^/sin(2\q)]^-1/4^
_refine_ls_extinction_method SHELXL
_refine_ls_goodness_of_fit_ref 1.039
_refine_ls_hydrogen_treatment mixed
_refine_ls_matrix_type full
_refine_ls_number_parameters 452
_refine_ls_number_reflns 7863
_refine_ls_number_restraints 0
_refine_ls_restrained_S_all 1.039
_refine_ls_R_factor_all 0.1278
_refine_ls_R_factor_gt 0.0681
_refine_ls_shift/su_max 0.000
_refine_ls_shift/su_mean 0.000
_refine_ls_structure_factor_coef Fsqd
_refine_ls_weighting_details 'calc w=1/[\s^2^(Fo^2^)+(0.1000P)^2^+0.0000P] where P=(Fo^2^+2Fc^2^)/3'
_refine_ls_weighting_scheme calc
_refine_ls_wR_factor_gt 0.1785
_refine_ls_wR_factor_ref 0.2006
_reflns_number_gt 4574
_reflns_number_total 7863
_reflns_threshold_expression >2sigma(I)
_cod_data_source_file b505308k.txt
_cod_data_source_block lo2sbs10
_cod_depositor_comments
;
The following automatic conversions were performed:
'_symmetry_cell_setting' value 'Triclinic' changed to 'triclinic'
according to '/home/saulius/struct/CIF-dictionaries/cif_core.dic'
dictionary named 'cif_core.dic' version 2.4.1 from 2010-06-29.

Automatic conversion script
Id: cif_fix_enum 1527 2010-12-29 10:47:43Z saulius 
;
_cod_original_cell_volume 1780.5(5)
_cod_original_sg_symbol_H-M P-1
_cod_database_code 7008633

loop_
_symmetry_equiv_pos_as_xyz
'x, y, z'
'-x, -y, -z'

loop_
_atom_site_label
_atom_site_type_symbol
_atom_site_fract_x
_atom_site_fract_y
_atom_site_fract_z
_atom_site_U_iso_or_equiv
_atom_site_adp_type
_atom_site_occupancy
_atom_site_symmetry_multiplicity
_atom_site_calc_flag
_atom_site_refinement_flags
_atom_site_disorder_assembly
_atom_site_disorder_group
Sb1 Sb 0.15334(6) -0.91379(6) 0.00938(4) 0.0329(2) Uani 1 1 d . . .
Sb2 Sb -0.09171(6) -0.93519(6) 0.18416(4) 0.0380(2) Uani 1 1 d . . .
O1 O -0.0245(6) -0.9900(6) 0.0751(4) 0.0342(15) Uani 1 1 d . . .
O11 O 0.0411(6) -0.7620(5) -0.0072(4) 0.0356(15) Uani 1 1 d . . .
O12 O 0.1641(6) -0.8757(6) 0.1258(4) 0.0373(15) Uani 1 1 d . . .
O21 O -0.2697(7) -1.0237(7) 0.1832(4) 0.052(2) Uani 1 1 d . . .
O22 O 0.0038(8) -1.0804(7) 0.2257(5) 0.065(2) Uani 1 1 d . . .
N1 N 0.3062(7) -0.7058(6) 0.0079(5) 0.0299(17) Uani 1 1 d . . .
N2 N -0.2289(9) -1.0005(8) 0.3347(5) 0.048(2) Uani 1 1 d . . .
C11 C 0.1054(9) -0.6608(8) -0.0487(6) 0.035(2) Uani 1 1 d . . .
C12 C 0.0345(11) -0.5832(9) -0.0949(7) 0.052(3) Uani 1 1 d . . .
H12A H -0.0582 -0.6026 -0.0966 0.062 Uiso 1 1 calc R . .
C13 C 0.0979(11) -0.4800(10) -0.1374(7) 0.050(3) Uani 1 1 d . . .
H13A H 0.0481 -0.4291 -0.1679 0.060 Uiso 1 1 calc R . .
C14 C 0.2315(11) -0.4491(10) -0.1366(7) 0.050(3) Uani 1 1 d . . .
H14A H 0.2746 -0.3792 -0.1679 0.061 Uiso 1 1 calc R . .
C15 C 0.3042(9) -0.5205(9) -0.0899(6) 0.038(2) Uani 1 1 d . . .
H15A H 0.3958 -0.4981 -0.0880 0.046 Uiso 1 1 calc R . .
C16 C 0.2402(9) -0.6266(8) -0.0453(6) 0.036(2) Uani 1 1 d . . .
C17 C 0.1989(9) -0.7626(8) 0.1462(6) 0.034(2) Uani 1 1 d . . .
C18 C 0.1639(9) -0.7362(10) 0.2262(6) 0.041(2) Uani 1 1 d . . .
H18A H 0.1182 -0.7958 0.2659 0.050 Uiso 1 1 calc R . .
C19 C 0.1962(11) -0.6241(10) 0.2458(7) 0.048(3) Uani 1 1 d . . .
H19A H 0.1734 -0.6067 0.2995 0.057 Uiso 1 1 calc R . .
C21 C -0.3848(10) -1.0044(10) 0.2442(7) 0.048(3) Uani 1 1 d . . .
C22 C -0.5230(11) -1.0004(10) 0.2326(8) 0.058(3) Uani 1 1 d . . .
H22A H -0.5344 -1.0043 0.1805 0.069 Uiso 1 1 calc R . .
C23 C -0.6391(12) -0.9913(12) 0.2909(9) 0.070(4) Uani 1 1 d . . .
H23A H -0.7289 -0.9896 0.2798 0.083 Uiso 1 1 calc R . .
C24 C -0.6239(15) -0.9842(17) 0.3687(9) 0.103(6) Uani 1 1 d . . .
H24A H -0.7037 -0.9795 0.4109 0.124 Uiso 1 1 calc R . .
C25 C -0.4878(13) -0.9844(15) 0.3831(8) 0.081(4) Uani 1 1 d . . .
H25A H -0.4766 -0.9769 0.4349 0.097 Uiso 1 1 calc R . .
C26 C -0.3710(11) -0.9955(10) 0.3217(6) 0.050(3) Uani 1 1 d . . .
C27 C -0.0565(12) -1.1596(11) 0.2894(7) 0.053(3) Uani 1 1 d . . .
C28 C -0.0008(13) -1.2762(11) 0.2991(8) 0.063(3) Uani 1 1 d . . .
H28A H 0.0785 -1.3004 0.2612 0.076 Uiso 1 1 calc R . .
C29 C -0.0582(14) -1.3565(12) 0.3621(9) 0.073(4) Uani 1 1 d . . .
H29A H -0.0203 -1.4362 0.3673 0.088 Uiso 1 1 calc R . .
C110 C 0.2622(10) -0.5343(10) 0.1883(7) 0.045(3) Uani 1 1 d . . .
H11A H 0.2832 -0.4564 0.2028 0.054 Uiso 1 1 calc R . .
C111 C 0.2961(9) -0.5597(9) 0.1113(6) 0.038(2) Uani 1 1 d . . .
H11B H 0.3410 -0.4986 0.0724 0.045 Uiso 1 1 calc R . .
C112 C 0.2665(8) -0.6741(8) 0.0878(6) 0.035(2) Uani 1 1 d . . .
C113 C 0.4541(8) -0.7363(8) -0.0211(6) 0.032(2) Uani 1 1 d . . .
C114 C 0.5419(9) -0.7483(9) 0.0309(6) 0.038(2) Uani 1 1 d . . .
H11C H 0.5087 -0.7348 0.0849 0.046 Uiso 1 1 calc R . .
C115 C 0.6836(10) -0.7816(10) 0.0000(7) 0.050(3) Uani 1 1 d . . .
H11D H 0.7436 -0.7931 0.0353 0.060 Uiso 1 1 calc R . .
C116 C 0.7367(10) -0.7977(9) -0.0772(7) 0.045(3) Uani 1 1 d . . .
H11E H 0.8334 -0.8121 -0.0966 0.054 Uiso 1 1 calc R . .
C117 C 0.6439(10) -0.7924(9) -0.1279(6) 0.041(2) Uani 1 1 d . . .
H11F H 0.6763 -0.8108 -0.1811 0.050 Uiso 1 1 calc R . .
C118 C 0.5036(9) -0.7597(9) -0.0995(6) 0.038(2) Uani 1 1 d . . .
H11G H 0.4423 -0.7535 -0.1342 0.045 Uiso 1 1 calc R . .
C210 C -0.1726(14) -1.3199(12) 0.4185(8) 0.072(4) Uani 1 1 d . . .
H21A H -0.2123 -1.3738 0.4632 0.086 Uiso 1 1 calc R . .
C211 C -0.2284(12) -1.2038(12) 0.4088(7) 0.062(3) Uani 1 1 d . . .
H21B H -0.3067 -1.1794 0.4473 0.074 Uiso 1 1 calc R . .
C212 C -0.1730(12) -1.1232(10) 0.3448(7) 0.051(3) Uani 1 1 d . . .
C213 C -0.1809(12) -0.9041(10) 0.3749(6) 0.051(3) Uani 1 1 d . . .
C214 C -0.2399(15) -0.7872(12) 0.3716(8) 0.074(4) Uani 1 1 d . . .
H21C H -0.3144 -0.7718 0.3463 0.089 Uiso 1 1 calc R . .
C215 C -0.1869(18) -0.6921(15) 0.4067(11) 0.105(6) Uani 1 1 d . . .
H21D H -0.2261 -0.6125 0.4049 0.125 Uiso 1 1 calc R . .
C216 C -0.0820(17) -0.7141(14) 0.4424(9) 0.084(4) Uani 1 1 d . . .
H21E H -0.0494 -0.6505 0.4672 0.101 Uiso 1 1 calc R . .
C217 C -0.0208(14) -0.8277(14) 0.4437(8) 0.071(4) Uani 1 1 d . . .
H21F H 0.0558 -0.8413 0.4675 0.085 Uiso 1 1 calc R . .
C218 C -0.0710(12) -0.9228(12) 0.4100(8) 0.065(3) Uani 1 1 d . . .
H21G H -0.0288 -1.0012 0.4114 0.078 Uiso 1 1 calc R . .
O1S O -0.6821(16) -1.4799(16) 0.4067(10) 0.159(6) Uani 1 1 d . . .
C1S C -0.649(3) -1.360(2) 0.3832(15) 0.171(11) Uani 1 1 d . . .
H1SA H -0.6458 -1.3151 0.4296 0.205 Uiso 1 1 calc R . .
H1SB H -0.7218 -1.3216 0.3585 0.205 Uiso 1 1 calc R . .
C2S C -0.517(3) -1.351(3) 0.3280(16) 0.191(15) Uani 1 1 d . . .
H2SA H -0.4541 -1.2929 0.3437 0.229 Uiso 1 1 calc R . .
H2SB H -0.5273 -1.3240 0.2743 0.229 Uiso 1 1 calc R . .
C3S C -0.462(2) -1.483(3) 0.3327(16) 0.189(13) Uani 1 1 d . . .
H3SA H -0.4461 -1.5167 0.2807 0.227 Uiso 1 1 calc R . .
H3SB H -0.3734 -1.4857 0.3499 0.227 Uiso 1 1 calc R . .
C4S C -0.567(2) -1.551(2) 0.3884(14) 0.136(8) Uani 1 1 d . . .
H4SA H -0.5891 -1.6262 0.3661 0.163 Uiso 1 1 calc R . .
H4SB H -0.5329 -1.5757 0.4364 0.163 Uiso 1 1 calc R . .

loop_
_atom_site_aniso_label
_atom_site_aniso_U_11
_atom_site_aniso_U_22
_atom_site_aniso_U_33
_atom_site_aniso_U_23
_atom_site_aniso_U_13
_atom_site_aniso_U_12
Sb1 0.0275(3) 0.0321(4) 0.0373(4) -0.0020(3) -0.0041(3) -0.0038(2)
Sb2 0.0396(4) 0.0397(4) 0.0336(4) -0.0051(3) -0.0056(3) -0.0008(3)
O1 0.034(3) 0.044(4) 0.024(3) -0.004(3) -0.003(3) -0.017(3)
O11 0.028(3) 0.033(4) 0.047(4) 0.001(3) -0.012(3) -0.003(3)
O12 0.049(4) 0.035(4) 0.026(4) -0.006(3) -0.005(3) -0.008(3)
O21 0.048(4) 0.061(5) 0.045(5) -0.017(4) 0.001(4) -0.014(4)
O22 0.054(4) 0.062(5) 0.064(6) 0.019(4) 0.009(4) 0.022(4)
N1 0.023(3) 0.031(4) 0.035(5) 0.001(3) -0.006(3) 0.000(3)
N2 0.053(5) 0.059(6) 0.029(5) -0.001(4) -0.005(4) 0.010(4)
C11 0.028(4) 0.032(5) 0.043(6) -0.007(4) -0.006(4) -0.001(4)
C12 0.054(6) 0.041(6) 0.071(9) -0.002(6) -0.036(6) 0.004(5)
C13 0.054(6) 0.051(7) 0.048(7) 0.006(5) -0.022(5) -0.004(5)
C14 0.048(6) 0.046(7) 0.053(7) 0.011(5) -0.006(5) 0.004(5)
C15 0.032(4) 0.040(6) 0.044(6) 0.000(5) -0.012(4) -0.010(4)
C16 0.030(4) 0.032(5) 0.049(6) 0.003(4) -0.019(4) 0.001(4)
C17 0.034(4) 0.028(5) 0.042(6) -0.003(4) -0.014(4) 0.002(4)
C18 0.036(5) 0.053(7) 0.033(6) 0.000(5) -0.004(4) -0.002(4)
C19 0.054(6) 0.054(7) 0.041(7) -0.014(5) -0.018(5) 0.010(5)
C21 0.039(5) 0.046(6) 0.056(8) -0.011(5) -0.003(5) 0.000(5)
C22 0.054(6) 0.060(8) 0.066(9) -0.013(6) -0.024(6) 0.005(6)
C23 0.036(6) 0.075(9) 0.094(11) -0.018(8) -0.006(7) 0.013(6)
C24 0.059(8) 0.175(18) 0.059(10) -0.022(11) 0.020(8) 0.033(9)
C25 0.057(8) 0.132(14) 0.055(9) -0.016(8) -0.017(7) 0.016(8)
C26 0.049(6) 0.063(8) 0.035(6) 0.002(5) -0.005(5) 0.015(5)
C27 0.057(7) 0.058(8) 0.039(7) 0.008(5) -0.008(5) -0.001(6)
C28 0.061(7) 0.056(8) 0.062(9) 0.008(6) 0.001(6) 0.018(6)
C29 0.069(8) 0.051(8) 0.099(12) 0.021(8) -0.029(8) 0.001(6)
C110 0.036(5) 0.049(7) 0.056(7) -0.015(6) -0.019(5) -0.003(5)
C111 0.029(4) 0.039(6) 0.046(6) -0.006(5) -0.011(4) -0.006(4)
C112 0.020(4) 0.037(5) 0.049(7) -0.005(5) -0.008(4) 0.006(4)
C113 0.022(4) 0.026(5) 0.047(6) 0.003(4) -0.007(4) -0.012(3)
C114 0.031(5) 0.044(6) 0.041(6) -0.004(5) -0.010(4) 0.000(4)
C115 0.033(5) 0.056(7) 0.068(8) 0.003(6) -0.029(5) 0.011(5)
C116 0.034(5) 0.036(6) 0.061(8) -0.007(5) 0.001(5) 0.006(4)
C117 0.041(5) 0.044(6) 0.037(6) -0.005(5) -0.002(5) -0.006(4)
C118 0.038(5) 0.042(6) 0.034(6) -0.002(4) -0.010(4) -0.013(4)
C210 0.077(9) 0.065(9) 0.070(10) 0.036(7) -0.026(8) -0.019(7)
C211 0.051(6) 0.070(9) 0.051(8) 0.006(6) 0.012(6) -0.014(6)
C212 0.060(7) 0.047(7) 0.049(7) 0.001(5) -0.020(6) 0.012(5)
C213 0.065(7) 0.053(7) 0.032(6) -0.004(5) -0.006(5) 0.007(6)
C214 0.094(10) 0.071(9) 0.069(9) -0.031(7) -0.039(8) 0.033(8)
C215 0.120(13) 0.073(11) 0.137(17) -0.030(10) -0.057(13) 0.032(10)
C216 0.114(12) 0.065(10) 0.084(11) -0.025(8) -0.043(10) 0.015(9)
C217 0.065(8) 0.089(11) 0.054(9) 0.002(7) -0.007(7) -0.009(8)
C218 0.063(7) 0.065(9) 0.067(9) 0.009(7) -0.017(7) -0.001(6)
O1S 0.131(12) 0.133(13) 0.171(16) 0.015(11) 0.042(11) 0.000(10)
C1S 0.24(3) 0.104(18) 0.13(2) 0.024(15) 0.01(2) 0.027(19)
C2S 0.136(19) 0.25(3) 0.18(3) 0.13(2) -0.073(19) -0.12(2)
C3S 0.102(16) 0.27(3) 0.16(2) 0.07(2) 0.025(16) 0.062(19)
C4S 0.104(14) 0.16(2) 0.13(2) 0.012(16) -0.004(14) 0.016(15)

loop_
_atom_type_symbol
_atom_type_description
_atom_type_scat_dispersion_real
_atom_type_scat_dispersion_imag
_atom_type_scat_source
C C 0.0033 0.0016 'International Tables Vol C Tables 4.2.6.8 and 6.1.1.4'
H H 0.0000 0.0000 'International Tables Vol C Tables 4.2.6.8 and 6.1.1.4'
N N 0.0061 0.0033 'International Tables Vol C Tables 4.2.6.8 and 6.1.1.4'
O O 0.0106 0.0060 'International Tables Vol C Tables 4.2.6.8 and 6.1.1.4'
Sb Sb -0.5866 1.5461 'International Tables Vol C Tables 4.2.6.8 and 6.1.1.4'

loop_
_geom_angle_atom_site_label_1
_geom_angle_atom_site_label_2
_geom_angle_atom_site_label_3
_geom_angle
_geom_angle_site_symmetry_1
_geom_angle_site_symmetry_3
_geom_angle_publ_flag
O1 Sb1 O11 87.4(2) . . ?
O1 Sb1 O12 78.1(2) . . ?
O11 Sb1 O12 93.8(3) . . ?
O1 Sb1 O1 69.7(3) . 2_535 ?
O11 Sb1 O1 85.9(2) . 2_535 ?
O12 Sb1 O1 147.8(2) . 2_535 ?
O1 Sb1 N1 136.8(2) . . ?
O11 Sb1 N1 69.1(2) . . ?
O12 Sb1 N1 68.3(2) . . ?
O1 Sb1 N1 139.3(2) 2_535 . ?
O22 Sb2 O1 89.0(3) . . ?
O22 Sb2 O21 96.3(3) . . ?
O1 Sb2 O21 84.4(3) . . ?
O22 Sb2 O12 79.8(3) . . ?
O1 Sb2 O12 68.6(2) . . ?
O21 Sb2 O12 152.8(2) . . ?
O22 Sb2 N2 71.0(3) . . ?
O1 Sb2 N2 145.8(3) . . ?
O21 Sb2 N2 71.1(3) . . ?
O12 Sb2 N2 130.8(2) . . ?
Sb2 O1 Sb1 116.7(3) . . ?
Sb2 O1 Sb1 130.2(3) . 2_535 ?
Sb1 O1 Sb1 110.3(3) . 2_535 ?
C11 O11 Sb1 120.0(5) . . ?
C17 O12 Sb1 124.5(6) . . ?
C17 O12 Sb2 113.3(5) . . ?
Sb1 O12 Sb2 92.8(2) . . ?
C21 O21 Sb2 116.6(6) . . ?
C27 O22 Sb2 124.8(7) . . ?
C112 N1 C113 115.8(7) . . ?
C112 N1 C16 112.6(7) . . ?
C113 N1 C16 117.2(7) . . ?
C112 N1 Sb1 103.5(5) . . ?
C113 N1 Sb1 107.5(5) . . ?
C16 N1 Sb1 97.3(5) . . ?
C212 N2 C213 117.7(9) . . ?
C212 N2 C26 115.2(9) . . ?
C213 N2 C26 119.7(9) . . ?
C212 N2 Sb2 100.0(6) . . ?
C213 N2 Sb2 100.0(6) . . ?
C26 N2 Sb2 97.3(6) . . ?
O11 C11 C16 122.1(8) . . ?
O11 C11 C12 120.0(8) . . ?
C16 C11 C12 117.9(9) . . ?
C13 C12 C11 120.9(9) . . ?
C14 C13 C12 121.3(10) . . ?
C13 C14 C15 120.0(10) . . ?
C14 C15 C16 119.4(8) . . ?
C11 C16 C15 120.5(8) . . ?
C11 C16 N1 115.9(8) . . ?
C15 C16 N1 123.6(7) . . ?
O12 C17 C112 120.3(9) . . ?
O12 C17 C18 119.7(8) . . ?
C112 C17 C18 120.0(9) . . ?
C19 C18 C17 119.4(9) . . ?
C18 C19 C110 121.3(10) . . ?
O21 C21 C26 121.4(9) . . ?
O21 C21 C22 121.9(11) . . ?
C26 C21 C22 116.5(10) . . ?
C23 C22 C21 124.3(12) . . ?
C22 C23 C24 118.6(12) . . ?
C23 C24 C25 119.3(12) . . ?
C26 C25 C24 120.4(13) . . ?
C25 C26 C21 120.9(11) . . ?
C25 C26 N2 122.0(10) . . ?
C21 C26 N2 117.1(9) . . ?
O22 C27 C212 120.2(10) . . ?
O22 C27 C28 120.1(11) . . ?
C212 C27 C28 119.7(10) . . ?
C29 C28 C27 121.4(12) . . ?
C28 C29 C210 119.2(12) . . ?
C111 C110 C19 119.3(10) . . ?
C110 C111 C112 121.8(9) . . ?
C17 C112 C111 118.1(9) . . ?
C17 C112 N1 118.6(8) . . ?
C111 C112 N1 123.3(8) . . ?
C118 C113 C114 120.4(8) . . ?
C118 C113 N1 119.6(8) . . ?
C114 C113 N1 119.9(9) . . ?
C113 C114 C115 117.6(9) . . ?
C116 C115 C114 123.2(9) . . ?
C115 C116 C117 118.1(9) . . ?
C118 C117 C116 120.1(9) . . ?
C113 C118 C117 120.4(9) . . ?
C211 C210 C29 119.4(11) . . ?
C212 C211 C210 121.8(12) . . ?
C211 C212 C27 118.5(11) . . ?
C211 C212 N2 122.3(11) . . ?
C27 C212 N2 119.2(10) . . ?
C218 C213 C214 119.1(12) . . ?
C218 C213 N2 121.2(11) . . ?
C214 C213 N2 119.5(10) . . ?
C213 C214 C215 119.1(13) . . ?
C216 C215 C214 120.3(15) . . ?
C215 C216 C217 120.8(14) . . ?
C216 C217 C218 120.1(13) . . ?
C213 C218 C217 120.5(13) . . ?
C4S O1S C1S 110.4(18) . . ?
O1S C1S C2S 110(2) . . ?
C1S C2S C3S 102.2(17) . . ?
C4S C3S C2S 106.2(18) . . ?
O1S C4S C3S 108.4(19) . . ?

loop_
_geom_bond_atom_site_label_1
_geom_bond_atom_site_label_2
_geom_bond_distance
_geom_bond_site_symmetry_2
_geom_bond_publ_flag
Sb1 O1 1.992(5) . ?
Sb1 O11 2.001(6) . ?
Sb1 O12 2.121(6) . ?
Sb1 O1 2.446(6) 2_535 ?
Sb1 N1 2.723(7) . ?
Sb2 O22 1.986(7) . ?
Sb2 O1 1.989(6) . ?
Sb2 O21 2.005(7) . ?
Sb2 O12 2.538(6) . ?
Sb2 N2 2.684(8) . ?
O1 Sb1 2.446(6) 2_535 ?
O11 C11 1.341(10) . ?
O12 C17 1.375(10) . ?
O21 C21 1.377(12) . ?
O22 C27 1.363(13) . ?
N1 C112 1.419(12) . ?
N1 C113 1.455(10) . ?
N1 C16 1.461(11) . ?
N2 C212 1.443(13) . ?
N2 C213 1.446(14) . ?
N2 C26 1.456(13) . ?
C11 C16 1.389(11) . ?
C11 C12 1.398(13) . ?
C12 C13 1.362(14) . ?
C13 C14 1.355(14) . ?
C14 C15 1.381(13) . ?
C15 C16 1.401(12) . ?
C17 C112 1.390(13) . ?
C17 C18 1.402(13) . ?
C18 C19 1.352(14) . ?
C19 C110 1.385(15) . ?
C21 C26 1.394(15) . ?
C21 C22 1.409(14) . ?
C22 C23 1.340(16) . ?
C23 C24 1.401(19) . ?
C24 C25 1.408(18) . ?
C25 C26 1.377(16) . ?
C27 C212 1.382(16) . ?
C27 C28 1.382(15) . ?
C28 C29 1.357(17) . ?
C29 C210 1.379(19) . ?
C110 C111 1.350(14) . ?
C111 C112 1.394(13) . ?
C113 C118 1.375(13) . ?
C113 C114 1.381(12) . ?
C114 C115 1.414(13) . ?
C115 C116 1.343(15) . ?
C116 C117 1.400(14) . ?
C117 C118 1.394(13) . ?
C210 C211 1.376(17) . ?
C211 C212 1.366(15) . ?
C213 C218 1.357(15) . ?
C213 C214 1.386(16) . ?
C214 C215 1.40(2) . ?
C215 C216 1.323(19) . ?
C216 C217 1.361(18) . ?
C217 C218 1.378(17) . ?
O1S C4S 1.35(2) . ?
O1S C1S 1.36(2) . ?
C1S C2S 1.42(3) . ?
C2S C3S 1.53(3) . ?
C3S C4S 1.40(3) . ?
